data_4338330
loop_
_publ_author_name
'Gass, Ian A.'
'Tewary, Subrata'
'Rajaraman, Gopalan'
'Asadi, Mousa'
'Lupton, David W.'
'Moubaraki, Boujemaa'
'Chastanet, Guillaume'
'L\'etard, Jean-Francois'
'Murray, Keith S.'

_publ_section_title
;
 Solvate-Dependent Spin Crossover and Exchange in Cobalt(II) Oxazolidine
 Nitroxide Chelates.
;
_journal_issue 10
_journal_name_full 'Inorganic chemistry'
_journal_page_first 5055
_journal_page_last 5066
_journal_paper_doi 10.1021/ic5001057
_journal_volume 53
_journal_year 2014
_chemical_formula_moiety
;
C30 H32 Co N6 O4, 2(C24 F20 B), 2(C4 O H10)
;
_chemical_formula_sum 'C86 H52 B2 Co F40 N6 O6'
_chemical_formula_weight 2105.89
_chemical_name_systematic
; 
 ? 
;
_space_group_IT_number 2
_symmetry_cell_setting triclinic
_symmetry_space_group_name_Hall '-P 1'
_symmetry_space_group_name_H-M 'P -1'
_atom_sites_solution_hydrogens geom
_atom_sites_solution_primary direct
_atom_sites_solution_secondary difmap
_audit_creation_method SHELXL-97
_cell_angle_alpha 87.8470(10)
_cell_angle_beta 77.6540(10)
_cell_angle_gamma 66.158(2)
_cell_formula_units_Z 1
_cell_length_a 12.8991(6)
_cell_length_b 13.7949(6)
_cell_length_c 14.2008(8)
_cell_measurement_reflns_used 3499
_cell_measurement_temperature 123(2)
_cell_measurement_theta_max 27.07
_cell_measurement_theta_min 2.53
_cell_volume 2254.4(2)
_computing_cell_refinement 'Bruker Apex2 V2.0'
_computing_data_collection 'Bruker Apex2 V2.0'
_computing_data_reduction 'Bruker Apex2 V2.0'
_computing_molecular_graphics X-SEED
_computing_publication_material 'XCIF V6.12 (BrukerAXS, 2001).'
_computing_structure_refinement 'SHELXL-97 (Sheldrick, 1997)'
_computing_structure_solution 'SHELXS-97 (Sheldrick, 1990)'
_diffrn_ambient_temperature 123(2)
_diffrn_measured_fraction_theta_full 0.983
_diffrn_measured_fraction_theta_max 0.983
_diffrn_measurement_device_type 'APEX X8'
_diffrn_measurement_method 'scans in phi and omega'
_diffrn_radiation_monochromator graphite
_diffrn_radiation_source 'fine-focus sealed tube'
_diffrn_radiation_type MoK\a
_diffrn_radiation_wavelength 0.71073
_diffrn_reflns_av_R_equivalents 0.0257
_diffrn_reflns_av_sigmaI/netI 0.0665
_diffrn_reflns_limit_h_max 16
_diffrn_reflns_limit_h_min -10
_diffrn_reflns_limit_k_max 17
_diffrn_reflns_limit_k_min -10
_diffrn_reflns_limit_l_max 18
_diffrn_reflns_limit_l_min -18
_diffrn_reflns_number 15135
_diffrn_reflns_theta_full 27.50
_diffrn_reflns_theta_max 27.50
_diffrn_reflns_theta_min 2.97
_diffrn_standards_decay_% 0
_diffrn_standards_interval_count 0
_diffrn_standards_interval_time 0
_diffrn_standards_number 0
_exptl_absorpt_coefficient_mu 0.329
_exptl_absorpt_correction_T_max 0.968
_exptl_absorpt_correction_T_min 0.961
_exptl_absorpt_correction_type multi-scan
_exptl_absorpt_process_details SADABS
_exptl_crystal_colour orange
_exptl_crystal_density_diffrn 1.551
_exptl_crystal_density_method 'not measured'
_exptl_crystal_description block
_exptl_crystal_F_000 1055
_exptl_crystal_size_max 0.15
_exptl_crystal_size_mid 0.1
_exptl_crystal_size_min 0.1
_refine_diff_density_max 1.685
_refine_diff_density_min -0.756
_refine_diff_density_rms 0.095
_refine_ls_extinction_method none
_refine_ls_goodness_of_fit_ref 1.046
_refine_ls_hydrogen_treatment constr
_refine_ls_matrix_type full
_refine_ls_number_parameters 689
_refine_ls_number_reflns 10172
_refine_ls_number_restraints 2
_refine_ls_restrained_S_all 1.046
_refine_ls_R_factor_all 0.0979
_refine_ls_R_factor_gt 0.0637
_refine_ls_shift/su_max 0.000
_refine_ls_shift/su_mean 0.000
_refine_ls_structure_factor_coef Fsqd
_refine_ls_weighting_details 'calc w=1/[\s^2^(Fo^2^)+(0.1000P)^2^+2.0123P] where P=(Fo^2^+2Fc^2^)/3'
_refine_ls_weighting_scheme calc
_refine_ls_wR_factor_gt 0.1709
_refine_ls_wR_factor_ref 0.1992
_reflns_number_gt 6961
_reflns_number_total 10172
_reflns_threshold_expression >2sigma(I)
_cod_data_source_file ic5001057_si_004.cif
_cod_data_source_block iag831a
_cod_depositor_comments 'Adding full bibliography for 4338328--4338331.cif.'
_cod_original_cell_volume 2254.45(19)
_cod_original_sg_symbol_H-M P-1
_cod_database_code 4338330

loop_
_symmetry_equiv_pos_as_xyz
'x, y, z'
'-x, -y, -z'

loop_
_atom_site_label
_atom_site_type_symbol
_atom_site_fract_x
_atom_site_fract_y
_atom_site_fract_z
_atom_site_U_iso_or_equiv
_atom_site_adp_type
_atom_site_occupancy
_atom_site_symmetry_multiplicity
_atom_site_calc_flag
_atom_site_refinement_flags
_atom_site_disorder_assembly
_atom_site_disorder_group
Co1 Co 0.5000 0.5000 0.0000 0.02118(17) Uani 1 2 d S . .
F1 F 0.00721(18) 0.40879(16) 0.10185(15) 0.0268(4) Uani 1 1 d . . .
F2 F 0.0015(2) 0.60474(18) 0.10819(17) 0.0388(6) Uani 1 1 d . . .
F3 F 0.0356(2) 0.68078(18) 0.26816(19) 0.0435(6) Uani 1 1 d . . .
F4 F 0.0809(2) 0.55457(18) 0.41944(16) 0.0373(6) Uani 1 1 d . . .
F5 F 0.09920(19) 0.35738(17) 0.41114(15) 0.0306(5) Uani 1 1 d . . .
F6 F 0.28948(17) 0.21267(16) 0.25022(15) 0.0290(5) Uani 1 1 d . . .
F7 F 0.47845(17) 0.14375(17) 0.10713(17) 0.0342(5) Uani 1 1 d . . .
F8 F 0.46541(18) 0.08895(16) -0.07139(16) 0.0329(5) Uani 1 1 d . . .
F9 F 0.25587(19) 0.11133(17) -0.10372(15) 0.0328(5) Uani 1 1 d . . .
F10 F 0.06688(17) 0.18431(16) 0.03507(14) 0.0265(4) Uani 1 1 d . . .
F11 F -0.10710(18) 0.32079(18) 0.42546(15) 0.0338(5) Uani 1 1 d . . .
F12 F -0.1105(3) 0.2197(2) 0.58781(17) 0.0532(7) Uani 1 1 d . . .
F13 F 0.0648(3) 0.0278(3) 0.6011(2) 0.0665(9) Uani 1 1 d . . .
F14 F 0.2397(3) -0.0632(2) 0.4417(2) 0.0598(8) Uani 1 1 d . . .
F15 F 0.24266(19) 0.03381(16) 0.27829(17) 0.0336(5) Uani 1 1 d . . .
F16 F -0.18765(17) 0.43420(15) 0.25206(16) 0.0285(5) Uani 1 1 d . . .
F17 F -0.37281(18) 0.40979(17) 0.23002(19) 0.0385(6) Uani 1 1 d . . .
F18 F -0.36453(18) 0.21229(18) 0.19606(19) 0.0396(6) Uani 1 1 d . . .
F19 F -0.15924(18) 0.03928(16) 0.18097(17) 0.0330(5) Uani 1 1 d . . .
F20 F 0.03168(16) 0.06183(14) 0.19848(15) 0.0245(4) Uani 1 1 d . . .
O1 O 0.3713(2) 0.64875(18) -0.00090(18) 0.0258(5) Uani 1 1 d . . .
O2 O 0.3385(2) 0.76596(18) 0.22287(18) 0.0265(5) Uani 1 1 d . . .
O3 O 0.6439(5) 0.8224(5) 0.3636(4) 0.0400(14) Uani 0.50 1 d P A 1
O4 O 0.5574(5) 0.2288(7) 0.4194(4) 0.0535(18) Uani 0.50 1 d PD B 2
N1 N 0.5863(2) 0.5750(2) 0.0610(2) 0.0241(6) Uani 1 1 d . . .
N2 N 0.4154(2) 0.4936(2) 0.1437(2) 0.0218(6) Uani 1 1 d . . .
N3 N 0.3386(2) 0.7067(2) 0.0776(2) 0.0235(6) Uani 1 1 d . . .
C1 C 0.7012(3) 0.5475(3) 0.0334(3) 0.0283(8) Uani 1 1 d . . .
H1 H 0.7452 0.4935 -0.0164 0.034 Uiso 1 1 calc R . .
C2 C 0.7578(3) 0.5952(3) 0.0747(3) 0.0306(8) Uani 1 1 d . . .
H2 H 0.8391 0.5748 0.0533 0.037 Uiso 1 1 calc R . .
C3 C 0.6945(3) 0.6727(3) 0.1474(3) 0.0316(8) Uani 1 1 d . . .
H3 H 0.7321 0.7055 0.1775 0.038 Uiso 1 1 calc R . .
C4 C 0.5753(3) 0.7029(3) 0.1765(3) 0.0296(8) Uani 1 1 d . . .
H4 H 0.5297 0.7569 0.2260 0.035 Uiso 1 1 calc R . .
C5 C 0.5248(3) 0.6517(3) 0.1310(3) 0.0228(7) Uani 1 1 d . . .
C6 C 0.3964(3) 0.6754(3) 0.1608(3) 0.0232(7) Uani 1 1 d . . .
C7 C 0.3805(3) 0.5780(3) 0.2053(3) 0.0220(7) Uani 1 1 d . . .
C8 C 0.3401(3) 0.5770(3) 0.3031(3) 0.0305(8) Uani 1 1 d . . .
H8 H 0.3152 0.6386 0.3442 0.037 Uiso 1 1 calc R . .
C9 C 0.3367(3) 0.4836(3) 0.3400(3) 0.0344(9) Uani 1 1 d . . .
H9 H 0.3115 0.4795 0.4074 0.041 Uiso 1 1 calc R . .
C10 C 0.3704(3) 0.3961(3) 0.2775(3) 0.0322(9) Uani 1 1 d . . .
H10 H 0.3672 0.3318 0.3011 0.039 Uiso 1 1 calc R . .
C11 C 0.4088(3) 0.4046(3) 0.1804(3) 0.0277(8) Uani 1 1 d . . .
H11 H 0.4316 0.3448 0.1375 0.033 Uiso 1 1 calc R . .
C12 C 0.2208(3) 0.8171(3) 0.2068(3) 0.0243(7) Uani 1 1 d . . .
H12A H 0.1841 0.8923 0.2312 0.029 Uiso 1 1 calc R . .
H12B H 0.1724 0.7803 0.2397 0.029 Uiso 1 1 calc R . .
C13 C 0.2345(3) 0.8090(2) 0.0982(2) 0.0214(7) Uani 1 1 d . . .
C14 C 0.2673(3) 0.8946(3) 0.0461(3) 0.0288(8) Uani 1 1 d . . .
H14A H 0.3294 0.9011 0.0712 0.043 Uiso 1 1 calc R . .
H14B H 0.1992 0.9625 0.0569 0.043 Uiso 1 1 calc R . .
H14C H 0.2942 0.8751 -0.0232 0.043 Uiso 1 1 calc R . .
C15 C 0.1333(3) 0.7992(3) 0.0672(3) 0.0274(8) Uani 1 1 d . . .
H15A H 0.1524 0.7850 -0.0029 0.041 Uiso 1 1 calc R . .
H15B H 0.0640 0.8656 0.0848 0.041 Uiso 1 1 calc R . .
H15C H 0.1182 0.7407 0.0995 0.041 Uiso 1 1 calc R . .
C16 C 0.0475(3) 0.3736(3) 0.2580(2) 0.0203(7) Uani 1 1 d . . .
C17 C 0.0263(3) 0.4417(3) 0.1829(3) 0.0226(7) Uani 1 1 d . . .
C18 C 0.0224(3) 0.5432(3) 0.1841(3) 0.0287(8) Uani 1 1 d . . .
C19 C 0.0401(3) 0.5820(3) 0.2647(3) 0.0304(8) Uani 1 1 d . . .
C20 C 0.0629(3) 0.5184(3) 0.3402(3) 0.0287(8) Uani 1 1 d . . .
C21 C 0.0690(3) 0.4157(3) 0.3350(3) 0.0238(7) Uani 1 1 d . . .
C22 C 0.1679(3) 0.1998(2) 0.1522(2) 0.0187(6) Uani 1 1 d . . .
C23 C 0.2774(3) 0.1883(3) 0.1628(2) 0.0213(7) Uani 1 1 d . . .
C24 C 0.3759(3) 0.1524(3) 0.0907(3) 0.0242(7) Uani 1 1 d . . .
C25 C 0.3698(3) 0.1252(3) -0.0002(3) 0.0239(7) Uani 1 1 d . . .
C26 C 0.2643(3) 0.1361(3) -0.0157(2) 0.0226(7) Uani 1 1 d . . .
C27 C 0.1662(3) 0.1745(2) 0.0590(3) 0.0208(7) Uani 1 1 d . . .
C28 C 0.0701(3) 0.1847(3) 0.3430(2) 0.0235(7) Uani 1 1 d . . .
C29 C -0.0181(3) 0.2256(3) 0.4264(3) 0.0286(8) Uani 1 1 d . . .
C30 C -0.0211(4) 0.1753(4) 0.5112(3) 0.0382(10) Uani 1 1 d . . .
C31 C 0.0664(4) 0.0786(4) 0.5183(3) 0.0440(11) Uani 1 1 d . . .
C32 C 0.1542(4) 0.0336(3) 0.4389(3) 0.0401(10) Uani 1 1 d . . .
C33 C 0.1541(3) 0.0866(3) 0.3529(3) 0.0278(8) Uani 1 1 d . . .
C34 C -0.0657(3) 0.2493(3) 0.2241(2) 0.0189(6) Uani 1 1 d . . .
C35 C -0.1721(3) 0.3334(3) 0.2316(3) 0.0226(7) Uani 1 1 d . . .
C36 C -0.2720(3) 0.3230(3) 0.2222(3) 0.0268(8) Uani 1 1 d . . .
C37 C -0.2683(3) 0.2241(3) 0.2055(3) 0.0267(8) Uani 1 1 d . . .
C38 C -0.1655(3) 0.1372(3) 0.1984(3) 0.0246(7) Uani 1 1 d . . .
C39 C -0.0680(3) 0.1515(3) 0.2072(2) 0.0199(7) Uani 1 1 d . . .
C40 C 0.7394(8) 0.6545(8) 0.4166(6) 0.044(2) Uani 0.50 1 d P A 1
H40A H 0.6664 0.6591 0.4586 0.066 Uiso 0.50 1 calc PR A 1
H40B H 0.8047 0.6089 0.4447 0.066 Uiso 0.50 1 calc PR A 1
H40C H 0.7474 0.6244 0.3527 0.066 Uiso 0.50 1 calc PR A 1
C41 C 0.7388(7) 0.7616(7) 0.4074(7) 0.043(2) Uani 0.50 1 d P A 1
H41A H 0.7282 0.7940 0.4717 0.051 Uiso 0.50 1 calc PR A 1
H41B H 0.8129 0.7581 0.3667 0.051 Uiso 0.50 1 calc PR A 1
C42 C 0.6295(10) 0.9305(9) 0.3560(8) 0.060(3) Uani 0.50 1 d P A 1
H42A H 0.6981 0.9340 0.3113 0.072 Uiso 0.50 1 calc PR A 1
H42B H 0.6233 0.9608 0.4201 0.072 Uiso 0.50 1 calc PR A 1
C43 C 0.5228(10) 0.9935(9) 0.3195(7) 0.060(3) Uani 0.50 1 d P A 1
H43A H 0.4801 0.9494 0.3160 0.090 Uiso 0.50 1 calc PR A 1
H43B H 0.5447 1.0167 0.2550 0.090 Uiso 0.50 1 calc PR A 1
H43C H 0.4735 1.0557 0.3634 0.090 Uiso 0.50 1 calc PR A 1
C44 C 0.5671(9) 0.3931(7) 0.4742(7) 0.048(2) Uani 0.50 1 d P B 2
H44A H 0.5474 0.4233 0.4136 0.072 Uiso 0.50 1 calc PR B 2
H44B H 0.6293 0.4103 0.4876 0.072 Uiso 0.50 1 calc PR B 2
H44C H 0.4984 0.4229 0.5270 0.072 Uiso 0.50 1 calc PR B 2
C45 C 0.6041(9) 0.2833(8) 0.4664(6) 0.051(2) Uani 0.50 1 d P B 2
H45A H 0.5986 0.2598 0.5333 0.061 Uiso 0.50 1 calc PR B 2
H45B H 0.6879 0.2549 0.4359 0.061 Uiso 0.50 1 calc PR B 2
C46 C 0.5853(11) 0.1182(7) 0.4139(9) 0.121(8) Uani 0.50 1 d PD B 2
H46A H 0.5719 0.0932 0.4799 0.146 Uiso 0.50 1 calc PR B 2
H46B H 0.6685 0.0796 0.3832 0.146 Uiso 0.50 1 calc PR B 2
C47 C 0.5113(12) 0.0948(12) 0.3556(11) 0.100(5) Uani 0.50 1 d PD B 2
H47A H 0.4302 0.1451 0.3766 0.150 Uiso 0.50 1 calc PR B 2
H47B H 0.5172 0.0223 0.3656 0.150 Uiso 0.50 1 calc PR B 2
H47C H 0.5389 0.1021 0.2869 0.150 Uiso 0.50 1 calc PR B 2
B1 B 0.0557(3) 0.2512(3) 0.2443(3) 0.0197(7) Uani 1 1 d . . .

loop_
_atom_site_aniso_label
_atom_site_aniso_U_11
_atom_site_aniso_U_22
_atom_site_aniso_U_33
_atom_site_aniso_U_23
_atom_site_aniso_U_13
_atom_site_aniso_U_12
Co1 0.0168(3) 0.0141(3) 0.0307(4) -0.0039(3) -0.0047(3) -0.0041(2)
F1 0.0302(11) 0.0285(11) 0.0260(11) 0.0016(8) -0.0088(9) -0.0148(9)
F2 0.0492(14) 0.0344(12) 0.0445(14) 0.0152(11) -0.0160(11) -0.0269(11)
F3 0.0535(15) 0.0307(12) 0.0562(16) -0.0050(11) -0.0055(12) -0.0295(12)
F4 0.0408(13) 0.0433(13) 0.0346(13) -0.0171(10) 0.0014(10) -0.0270(11)
F5 0.0351(12) 0.0358(12) 0.0248(11) -0.0047(9) -0.0064(9) -0.0177(10)
F6 0.0211(10) 0.0343(11) 0.0336(12) -0.0081(9) -0.0084(9) -0.0114(9)
F7 0.0141(10) 0.0328(11) 0.0547(15) -0.0042(10) -0.0038(10) -0.0096(9)
F8 0.0243(11) 0.0280(11) 0.0357(13) -0.0032(9) 0.0113(9) -0.0082(9)
F9 0.0393(13) 0.0374(12) 0.0209(11) -0.0042(9) 0.0010(9) -0.0182(10)
F10 0.0233(10) 0.0358(11) 0.0243(11) -0.0020(9) -0.0063(8) -0.0151(9)
F11 0.0285(12) 0.0428(13) 0.0270(12) -0.0076(10) 0.0020(9) -0.0145(10)
F12 0.0686(19) 0.0781(19) 0.0218(12) -0.0016(12) 0.0045(12) -0.0455(16)
F13 0.111(3) 0.078(2) 0.0381(16) 0.0318(15) -0.0323(17) -0.060(2)
F14 0.078(2) 0.0402(15) 0.0643(19) 0.0230(14) -0.0341(16) -0.0198(15)
F15 0.0332(12) 0.0242(11) 0.0405(13) 0.0009(9) -0.0113(10) -0.0069(9)
F16 0.0197(10) 0.0193(10) 0.0440(13) -0.0028(9) -0.0044(9) -0.0062(8)
F17 0.0165(10) 0.0304(12) 0.0651(17) -0.0029(11) -0.0113(10) -0.0045(9)
F18 0.0199(11) 0.0416(13) 0.0624(16) -0.0054(12) -0.0120(11) -0.0154(10)
F19 0.0315(12) 0.0280(11) 0.0454(14) -0.0049(10) -0.0075(10) -0.0178(9)
F20 0.0185(10) 0.0199(9) 0.0327(11) -0.0037(8) -0.0036(8) -0.0058(8)
O1 0.0272(13) 0.0182(11) 0.0276(13) -0.0064(10) -0.0055(11) -0.0046(10)
O2 0.0259(13) 0.0177(11) 0.0313(14) -0.0069(10) -0.0087(11) -0.0024(10)
O3 0.036(3) 0.059(4) 0.025(3) -0.007(3) -0.002(2) -0.021(3)
O4 0.030(3) 0.097(6) 0.029(3) -0.005(4) -0.005(3) -0.021(4)
N1 0.0212(14) 0.0171(13) 0.0330(17) -0.0002(12) -0.0069(12) -0.0061(11)
N2 0.0168(14) 0.0166(13) 0.0327(17) -0.0017(12) -0.0102(12) -0.0049(11)
N3 0.0231(15) 0.0127(13) 0.0293(16) -0.0033(11) -0.0064(12) -0.0013(11)
C1 0.0223(18) 0.0239(17) 0.037(2) 0.0032(15) -0.0052(16) -0.0084(14)
C2 0.0224(18) 0.0322(19) 0.042(2) 0.0127(17) -0.0107(16) -0.0148(16)
C3 0.038(2) 0.0302(19) 0.039(2) 0.0119(17) -0.0179(18) -0.0218(17)
C4 0.035(2) 0.0240(18) 0.036(2) 0.0033(15) -0.0132(17) -0.0149(16)
C5 0.0237(17) 0.0176(15) 0.0289(19) 0.0041(14) -0.0102(15) -0.0082(13)
C6 0.0252(17) 0.0157(15) 0.0261(18) -0.0016(13) -0.0080(14) -0.0043(13)
C7 0.0164(16) 0.0167(15) 0.0307(19) -0.0007(13) -0.0095(14) -0.0021(12)
C8 0.0251(19) 0.0301(19) 0.033(2) 0.0003(16) -0.0078(16) -0.0070(15)
C9 0.0231(19) 0.042(2) 0.036(2) 0.0064(18) -0.0059(16) -0.0115(17)
C10 0.0229(18) 0.0305(19) 0.048(2) 0.0136(17) -0.0137(17) -0.0136(16)
C11 0.0222(18) 0.0215(17) 0.044(2) 0.0011(15) -0.0119(16) -0.0109(14)
C12 0.0193(17) 0.0172(16) 0.032(2) -0.0009(14) -0.0033(14) -0.0038(13)
C13 0.0168(16) 0.0153(15) 0.0271(18) -0.0027(13) 0.0009(13) -0.0039(12)
C14 0.0278(19) 0.0179(16) 0.036(2) 0.0015(15) 0.0029(16) -0.0095(14)
C15 0.0197(17) 0.0313(19) 0.030(2) 0.0022(15) -0.0035(15) -0.0098(15)
C16 0.0135(15) 0.0239(16) 0.0230(17) -0.0049(13) 0.0008(13) -0.0089(13)
C17 0.0184(16) 0.0255(17) 0.0257(18) -0.0025(14) -0.0035(14) -0.0109(14)
C18 0.0251(18) 0.0294(19) 0.034(2) 0.0009(16) -0.0038(16) -0.0150(15)
C19 0.0265(19) 0.0257(18) 0.042(2) -0.0043(16) -0.0007(16) -0.0165(15)
C20 0.0227(18) 0.0334(19) 0.030(2) -0.0157(16) 0.0025(15) -0.0143(15)
C21 0.0180(16) 0.0302(18) 0.0232(18) -0.0039(14) -0.0003(14) -0.0115(14)
C22 0.0146(15) 0.0160(15) 0.0235(17) -0.0011(12) -0.0006(13) -0.0059(12)
C23 0.0211(16) 0.0193(15) 0.0257(18) -0.0050(13) -0.0039(14) -0.0107(13)
C24 0.0164(16) 0.0188(16) 0.037(2) -0.0002(14) -0.0030(15) -0.0078(13)
C25 0.0185(16) 0.0176(16) 0.0297(19) -0.0023(14) 0.0060(14) -0.0066(13)
C26 0.0282(18) 0.0192(16) 0.0198(17) -0.0006(13) -0.0001(14) -0.0115(14)
C27 0.0194(16) 0.0171(15) 0.0276(18) -0.0003(13) -0.0050(14) -0.0091(13)
C28 0.0267(18) 0.0293(18) 0.0217(17) -0.0001(14) -0.0080(14) -0.0171(15)
C29 0.034(2) 0.036(2) 0.0233(19) -0.0011(15) -0.0080(16) -0.0210(17)
C30 0.052(3) 0.053(3) 0.023(2) 0.0003(18) -0.0063(18) -0.036(2)
C31 0.068(3) 0.056(3) 0.028(2) 0.016(2) -0.018(2) -0.043(3)
C32 0.053(3) 0.030(2) 0.047(3) 0.0135(19) -0.024(2) -0.021(2)
C33 0.035(2) 0.0259(18) 0.0279(19) -0.0006(15) -0.0099(16) -0.0159(16)
C34 0.0159(15) 0.0251(16) 0.0158(16) -0.0020(13) -0.0010(12) -0.0093(13)
C35 0.0221(17) 0.0211(16) 0.0260(18) -0.0022(13) -0.0046(14) -0.0100(14)
C36 0.0155(16) 0.0275(18) 0.035(2) -0.0017(15) -0.0056(15) -0.0063(14)
C37 0.0188(17) 0.0310(19) 0.034(2) -0.0012(15) -0.0043(15) -0.0138(15)
C38 0.0257(18) 0.0252(17) 0.0264(19) -0.0037(14) -0.0039(15) -0.0143(15)
C39 0.0152(15) 0.0214(16) 0.0208(17) -0.0004(13) -0.0017(13) -0.0059(13)
C40 0.049(5) 0.070(6) 0.021(4) 0.012(4) -0.012(4) -0.030(5)
C41 0.019(4) 0.049(5) 0.043(5) -0.004(4) 0.002(3) -0.001(3)
C42 0.063(7) 0.059(6) 0.047(6) -0.016(5) -0.002(5) -0.017(5)
C43 0.080(8) 0.056(6) 0.031(5) 0.003(4) -0.017(5) -0.011(6)
C44 0.060(6) 0.054(5) 0.050(6) 0.024(4) -0.050(5) -0.025(5)
C45 0.065(6) 0.076(7) 0.021(4) 0.018(4) -0.021(4) -0.033(6)
C46 0.058(9) 0.22(2) 0.068(9) 0.072(12) -0.026(7) -0.036(11)
C47 0.071(9) 0.111(12) 0.122(14) 0.060(11) -0.041(9) -0.035(9)
B1 0.0171(17) 0.0202(17) 0.0212(19) -0.0034(14) -0.0022(15) -0.0076(14)

loop_
_atom_type_symbol
_atom_type_description
_atom_type_scat_dispersion_real
_atom_type_scat_dispersion_imag
_atom_type_scat_source
C C 0.0033 0.0016 'International Tables Vol C Tables 4.2.6.8 and 6.1.1.4'
B B 0.0013 0.0007 'International Tables Vol C Tables 4.2.6.8 and 6.1.1.4'
Co Co 0.3494 0.9721 'International Tables Vol C Tables 4.2.6.8 and 6.1.1.4'
F F 0.0171 0.0103 'International Tables Vol C Tables 4.2.6.8 and 6.1.1.4'
N N 0.0061 0.0033 'International Tables Vol C Tables 4.2.6.8 and 6.1.1.4'
O O 0.0106 0.0060 'International Tables Vol C Tables 4.2.6.8 and 6.1.1.4'
H H 0.0000 0.0000 'International Tables Vol C Tables 4.2.6.8 and 6.1.1.4'

loop_
_geom_angle_atom_site_label_1
_geom_angle_atom_site_label_2
_geom_angle_atom_site_label_3
_geom_angle
_geom_angle_site_symmetry_1
_geom_angle_site_symmetry_3
O1 Co1 O1 180.00(17) 2_665 .
O1 Co1 N1 93.26(10) 2_665 .
O1 Co1 N1 86.74(10) . .
O1 Co1 N1 86.74(10) 2_665 2_665
O1 Co1 N1 93.26(10) . 2_665
N1 Co1 N1 180.00(14) . 2_665
O1 Co1 N2 87.43(10) 2_665 2_665
O1 Co1 N2 92.57(10) . 2_665
N1 Co1 N2 94.17(11) . 2_665
N1 Co1 N2 85.83(11) 2_665 2_665
O1 Co1 N2 92.57(10) 2_665 .
O1 Co1 N2 87.43(10) . .
N1 Co1 N2 85.83(11) . .
N1 Co1 N2 94.17(11) 2_665 .
N2 Co1 N2 180.000(1) 2_665 .
N3 O1 Co1 115.4(2) . .
C6 O2 C12 107.1(3) . .
C42 O3 C41 111.8(7) . .
C45 O4 C46 128.8(8) . .
C5 N1 C1 118.5(3) . .
C5 N1 Co1 119.1(2) . .
C1 N1 Co1 122.4(2) . .
C11 N2 C7 117.6(3) . .
C11 N2 Co1 123.1(2) . .
C7 N2 Co1 118.6(2) . .
O1 N3 C13 124.0(3) . .
O1 N3 C6 123.7(3) . .
C13 N3 C6 112.3(3) . .
N1 C1 C2 122.3(4) . .
N1 C1 H1 118.9 . .
C2 C1 H1 118.9 . .
C3 C2 C1 119.0(3) . .
C3 C2 H2 120.5 . .
C1 C2 H2 120.5 . .
C2 C3 C4 119.6(3) . .
C2 C3 H3 120.2 . .
C4 C3 H3 120.2 . .
C5 C4 C3 117.9(4) . .
C5 C4 H4 121.0 . .
C3 C4 H4 121.0 . .
N1 C5 C4 122.7(3) . .
N1 C5 C6 115.4(3) . .
C4 C5 C6 121.8(3) . .
O2 C6 N3 102.4(3) . .
O2 C6 C5 110.3(3) . .
N3 C6 C5 111.6(3) . .
O2 C6 C7 112.6(3) . .
N3 C6 C7 110.1(3) . .
C5 C6 C7 109.7(3) . .
N2 C7 C8 123.4(3) . .
N2 C7 C6 115.5(3) . .
C8 C7 C6 121.0(3) . .
C7 C8 C9 118.2(4) . .
C7 C8 H8 120.9 . .
C9 C8 H8 120.9 . .
C8 C9 C10 119.4(4) . .
C8 C9 H9 120.3 . .
C10 C9 H9 120.3 . .
C11 C10 C9 118.5(3) . .
C11 C10 H10 120.7 . .
C9 C10 H10 120.7 . .
N2 C11 C10 122.9(3) . .
N2 C11 H11 118.5 . .
C10 C11 H11 118.5 . .
O2 C12 C13 105.1(3) . .
O2 C12 H12A 110.7 . .
C13 C12 H12A 110.7 . .
O2 C12 H12B 110.7 . .
C13 C12 H12B 110.7 . .
H12A C12 H12B 108.8 . .
N3 C13 C12 98.0(3) . .
N3 C13 C15 110.3(3) . .
C12 C13 C15 114.0(3) . .
N3 C13 C14 107.8(3) . .
C12 C13 C14 113.3(3) . .
C15 C13 C14 112.3(3) . .
C13 C14 H14A 109.5 . .
C13 C14 H14B 109.5 . .
H14A C14 H14B 109.5 . .
C13 C14 H14C 109.5 . .
H14A C14 H14C 109.5 . .
H14B C14 H14C 109.5 . .
C13 C15 H15A 109.5 . .
C13 C15 H15B 109.5 . .
H15A C15 H15B 109.5 . .
C13 C15 H15C 109.5 . .
H15A C15 H15C 109.5 . .
H15B C15 H15C 109.5 . .
C21 C16 C17 113.5(3) . .
C21 C16 B1 127.0(3) . .
C17 C16 B1 119.3(3) . .
F1 C17 C18 116.0(3) . .
F1 C17 C16 119.4(3) . .
C18 C17 C16 124.6(3) . .
F2 C18 C19 119.7(3) . .
F2 C18 C17 121.3(3) . .
C19 C18 C17 119.1(3) . .
F3 C19 C20 120.7(3) . .
F3 C19 C18 120.3(4) . .
C20 C19 C18 119.1(3) . .
F4 C20 C19 120.0(3) . .
F4 C20 C21 120.0(4) . .
C19 C20 C21 120.0(3) . .
F5 C21 C16 121.2(3) . .
F5 C21 C20 115.1(3) . .
C16 C21 C20 123.7(3) . .
C27 C22 C23 113.3(3) . .
C27 C22 B1 127.5(3) . .
C23 C22 B1 118.9(3) . .
F6 C23 C24 116.6(3) . .
F6 C23 C22 118.8(3) . .
C24 C23 C22 124.7(3) . .
F7 C24 C23 120.8(3) . .
F7 C24 C25 119.6(3) . .
C23 C24 C25 119.6(3) . .
F8 C25 C26 120.9(3) . .
F8 C25 C24 120.4(3) . .
C26 C25 C24 118.7(3) . .
F9 C26 C25 119.8(3) . .
F9 C26 C27 120.3(3) . .
C25 C26 C27 119.9(3) . .
F10 C27 C22 121.3(3) . .
F10 C27 C26 114.9(3) . .
C22 C27 C26 123.8(3) . .
C33 C28 C29 113.7(3) . .
C33 C28 B1 127.8(3) . .
C29 C28 B1 118.1(3) . .
F11 C29 C30 116.2(3) . .
F11 C29 C28 119.5(3) . .
C30 C29 C28 124.3(4) . .
F12 C30 C29 120.5(4) . .
F12 C30 C31 119.7(4) . .
C29 C30 C31 119.8(4) . .
F13 C31 C32 120.6(4) . .
F13 C31 C30 120.7(4) . .
C32 C31 C30 118.8(4) . .
F14 C32 C31 120.7(4) . .
F14 C32 C33 119.3(4) . .
C31 C32 C33 120.0(4) . .
F15 C33 C28 121.5(3) . .
F15 C33 C32 115.2(3) . .
C28 C33 C32 123.4(4) . .
C35 C34 C39 113.3(3) . .
C35 C34 B1 127.9(3) . .
C39 C34 B1 118.4(3) . .
F16 C35 C34 121.7(3) . .
F16 C35 C36 114.4(3) . .
C34 C35 C36 123.9(3) . .
F17 C36 C37 120.1(3) . .
F17 C36 C35 120.1(3) . .
C37 C36 C35 119.8(3) . .
F18 C37 C38 120.2(3) . .
F18 C37 C36 120.7(3) . .
C38 C37 C36 119.2(3) . .
F19 C38 C37 120.3(3) . .
F19 C38 C39 120.6(3) . .
C37 C38 C39 119.0(3) . .
F20 C39 C38 116.0(3) . .
F20 C39 C34 119.3(3) . .
C38 C39 C34 124.8(3) . .
O3 C41 C40 106.3(7) . .
O3 C41 H41A 110.5 . .
C40 C41 H41A 110.5 . .
O3 C41 H41B 110.5 . .
C40 C41 H41B 110.5 . .
H41A C41 H41B 108.7 . .
O3 C42 C43 110.1(9) . .
O3 C42 H42A 109.6 . .
C43 C42 H42A 109.6 . .
O3 C42 H42B 109.6 . .
C43 C42 H42B 109.6 . .
H42A C42 H42B 108.2 . .
C45 C44 H44A 109.5 . .
C45 C44 H44B 109.5 . .
H44A C44 H44B 109.5 . .
C45 C44 H44C 109.5 . .
H44A C44 H44C 109.5 . .
H44B C44 H44C 109.5 . .
C44 C45 O4 125.8(8) . .
C44 C45 H45A 105.9 . .
O4 C45 H45A 105.9 . .
C44 C45 H45B 105.9 . .
O4 C45 H45B 105.9 . .
H45A C45 H45B 106.2 . .
O4 C46 C47 110.5(10) . .
O4 C46 H46A 109.6 . .
C47 C46 H46A 109.6 . .
O4 C46 H46B 109.6 . .
C47 C46 H46B 109.6 . .
H46A C46 H46B 108.1 . .
C46 C47 H47A 109.5 . .
C46 C47 H47B 109.5 . .
H47A C47 H47B 109.5 . .
C46 C47 H47C 109.5 . .
H47A C47 H47C 109.5 . .
H47B C47 H47C 109.5 . .
C28 B1 C22 114.1(3) . .
C28 B1 C34 101.8(3) . .
C22 B1 C34 113.2(3) . .
C28 B1 C16 113.0(3) . .
C22 B1 C16 102.2(2) . .
C34 B1 C16 112.9(3) . .

loop_
_geom_bond_atom_site_label_1
_geom_bond_atom_site_label_2
_geom_bond_distance
_geom_bond_site_symmetry_2
Co1 O1 2.054(2) 2_665
Co1 O1 2.054(2) .
Co1 N1 2.114(3) .
Co1 N1 2.114(3) 2_665
Co1 N2 2.116(3) 2_665
Co1 N2 2.116(3) .
F1 C17 1.357(4) .
F2 C18 1.352(4) .
F3 C19 1.343(4) .
F4 C20 1.348(4) .
F5 C21 1.353(4) .
F6 C23 1.354(4) .
F7 C24 1.350(4) .
F8 C25 1.342(4) .
F9 C26 1.346(4) .
F10 C27 1.348(4) .
F11 C29 1.353(4) .
F12 C30 1.353(5) .
F13 C31 1.348(5) .
F14 C32 1.351(5) .
F15 C33 1.351(4) .
F16 C35 1.356(4) .
F17 C36 1.352(4) .
F18 C37 1.350(4) .
F19 C38 1.349(4) .
F20 C39 1.363(4) .
O1 N3 1.286(4) .
O2 C6 1.393(4) .
O2 C12 1.459(4) .
O3 C42 1.429(12) .
O3 C41 1.431(10) .
O4 C45 1.396(11) .
O4 C46 1.4194(10) .
N1 C5 1.342(4) .
N1 C1 1.343(4) .
N2 C11 1.343(4) .
N2 C7 1.344(4) .
N3 C13 1.487(4) .
N3 C6 1.489(4) .
C1 C2 1.382(5) .
C1 H1 0.9500 .
C2 C3 1.375(6) .
C2 H2 0.9500 .
C3 C4 1.391(5) .
C3 H3 0.9500 .
C4 C5 1.387(5) .
C4 H4 0.9500 .
C5 C6 1.518(5) .
C6 C7 1.534(5) .
C7 C8 1.378(5) .
C8 C9 1.385(5) .
C8 H8 0.9500 .
C9 C10 1.387(6) .
C9 H9 0.9500 .
C10 C11 1.380(6) .
C10 H10 0.9500 .
C11 H11 0.9500 .
C12 C13 1.517(5) .
C12 H12A 0.9900 .
C12 H12B 0.9900 .
C13 C15 1.520(5) .
C13 C14 1.525(4) .
C14 H14A 0.9800 .
C14 H14B 0.9800 .
C14 H14C 0.9800 .
C15 H15A 0.9800 .
C15 H15B 0.9800 .
C15 H15C 0.9800 .
C16 C21 1.385(5) .
C16 C17 1.391(5) .
C16 B1 1.665(5) .
C17 C18 1.381(5) .
C18 C19 1.380(5) .
C19 C20 1.365(6) .
C20 C21 1.390(5) .
C22 C27 1.389(5) .
C22 C23 1.397(4) .
C22 B1 1.654(5) .
C23 C24 1.371(5) .
C24 C25 1.385(5) .
C25 C26 1.372(5) .
C26 C27 1.391(5) .
C28 C33 1.375(5) .
C28 C29 1.404(5) .
C28 B1 1.649(5) .
C29 C30 1.367(5) .
C30 C31 1.373(7) .
C31 C32 1.370(7) .
C32 C33 1.400(6) .
C34 C35 1.379(5) .
C34 C39 1.392(4) .
C34 B1 1.661(5) .
C35 C36 1.387(5) .
C36 C37 1.373(5) .
C37 C38 1.368(5) .
C38 C39 1.381(4) .
C40 C41 1.475(13) .
C40 H40A 0.9800 .
C40 H40B 0.9800 .
C40 H40C 0.9800 .
C41 H41A 0.9900 .
C41 H41B 0.9900 .
C42 C43 1.491(15) .
C42 H42A 0.9900 .
C42 H42B 0.9900 .
C43 H43A 0.9800 .
C43 H43B 0.9800 .
C43 H43C 0.9800 .
C44 C45 1.392(13) .
C44 H44A 0.9800 .
C44 H44B 0.9800 .
C44 H44C 0.9800 .
C45 H45A 0.9900 .
C45 H45B 0.9900 .
C46 C47 1.5199(10) .
C46 H46A 0.9900 .
C46 H46B 0.9900 .
C47 H47A 0.9800 .
C47 H47B 0.9800 .
C47 H47C 0.9800 .
